data_4329663
loop_
_publ_author_name
'Ya-Qian Lan'
'Hai-Long Jiang'
'Shun-Li Li'
'Qiang Xu'

_publ_section_title
;
 Solvent-Induced Controllable Synthesis, Single-Crystal to Single-Crystal
 Transformation and Encapsulation of Alq3 for Modulated Luminescence in
 (4,8)-Connected Metal-Organic Frameworks
;
_journal_name_full 'Inorganic Chemistry'
_journal_page_first 7484
_journal_page_last 7491
_journal_paper_doi 10.1021/ic202635a
_journal_volume 51
_journal_year 2012
_chemical_formula_sum 'C41 H36 O24 S2 Zn4'
_chemical_formula_weight 1238.30
_chemical_name_systematic
;
 ?
;
_space_group_IT_number 57
_symmetry_cell_setting orthorhombic
_symmetry_space_group_name_Hall '-P 2c 2b'
_symmetry_space_group_name_H-M 'P b c m'
_atom_sites_solution_hydrogens geom
_atom_sites_solution_primary direct
_atom_sites_solution_secondary difmap
_audit_creation_method SHELXL-97
_cell_angle_alpha 90.00
_cell_angle_beta 90.00
_cell_angle_gamma 90.00
_cell_formula_units_Z 4
_cell_length_a 12.1600(11)
_cell_length_b 26.468(3)
_cell_length_c 26.331(2)
_cell_measurement_temperature 293(2)
_cell_measurement_theta_max 25.04
_cell_measurement_theta_min 1.54
_cell_volume 8474.7(14)
_computing_cell_refinement SMART
_computing_data_collection 'SMART (Bruker, 1997)'
_computing_data_reduction 'SAINT (Bruker, 1999)'
_computing_molecular_graphics 'Diamond (Brandenburg and Putz, 2008)'
_computing_publication_material SHELXL-97
_computing_structure_refinement 'SHELXL-97 (Sheldrick, 2008)'
_computing_structure_solution 'SHELXS-97(Sheldrick, 2008)'
_diffrn_ambient_temperature 293(2)
_diffrn_measured_fraction_theta_full 1.000
_diffrn_measured_fraction_theta_max 0.998
_diffrn_measurement_device_type 'Bruker APEX CCD area-detector'
_diffrn_measurement_method '\w scans'
_diffrn_radiation_monochromator graphite
_diffrn_radiation_source 'fine-focus sealed tube'
_diffrn_radiation_type MoK\a
_diffrn_radiation_wavelength 0.71069
_diffrn_reflns_av_R_equivalents 0.0598
_diffrn_reflns_av_sigmaI/netI 0.0500
_diffrn_reflns_limit_h_max 14
_diffrn_reflns_limit_h_min -12
_diffrn_reflns_limit_k_max 18
_diffrn_reflns_limit_k_min -31
_diffrn_reflns_limit_l_max 31
_diffrn_reflns_limit_l_min -26
_diffrn_reflns_number 41522
_diffrn_reflns_theta_full 25.00
_diffrn_reflns_theta_max 25.04
_diffrn_reflns_theta_min 1.54
_diffrn_standards_decay_% 0
_diffrn_standards_interval_count 0
_diffrn_standards_interval_time 0
_diffrn_standards_number 0
_exptl_absorpt_coefficient_mu 1.217
_exptl_absorpt_correction_T_max 0.747
_exptl_absorpt_correction_T_min 0.684
_exptl_absorpt_correction_type multi-scan
_exptl_absorpt_process_details 'SADABS (Sheldrick, 1996)'
_exptl_crystal_colour colorless
_exptl_crystal_density_diffrn 0.971
_exptl_crystal_description block
_exptl_crystal_F_000 2504
_exptl_crystal_size_max 0.32
_exptl_crystal_size_mid 0.27
_exptl_crystal_size_min 0.24
_platon_squeeze_details ' ?'
_refine_diff_density_max 1.341
_refine_diff_density_min -1.019
_refine_diff_density_rms 0.074
_refine_ls_extinction_method none
_refine_ls_goodness_of_fit_ref 1.028
_refine_ls_hydrogen_treatment mixed
_refine_ls_matrix_type full
_refine_ls_number_parameters 316
_refine_ls_number_reflns 7670
_refine_ls_number_restraints 0
_refine_ls_restrained_S_all 1.028
_refine_ls_R_factor_all 0.0682
_refine_ls_R_factor_gt 0.0480
_refine_ls_shift/su_max 0.001
_refine_ls_shift/su_mean 0.000
_refine_ls_structure_factor_coef Fsqd
_refine_ls_weighting_details 'calc w=1/[\s^2^(Fo^2^)+(0.0700P)^2^+0.0000P] where P=(Fo^2^+2Fc^2^)/3'
_refine_ls_weighting_scheme calc
_refine_ls_wR_factor_gt 0.1228
_refine_ls_wR_factor_ref 0.1278
_reflns_number_gt 5269
_reflns_number_total 7670
_reflns_threshold_expression >2sigma(I)
_cod_data_source_file ic202635a_si_002_1.cif
_cod_data_source_block 1dmso
_cod_original_sg_symbol_Hall '-P 2c 2b '
_cod_database_code 4329663

loop_
_symmetry_equiv_pos_as_xyz
'x, y, z'
'-x, -y, z+1/2'
'x, -y+1/2, -z'
'-x, y+1/2, -z+1/2'
'-x, -y, -z'
'x, y, -z-1/2'
'-x, y-1/2, z'
'x, -y-1/2, z-1/2'

loop_
_atom_site_label
_atom_site_type_symbol
_atom_site_fract_x
_atom_site_fract_y
_atom_site_fract_z
_atom_site_U_iso_or_equiv
_atom_site_adp_type
_atom_site_occupancy
_atom_site_symmetry_multiplicity
_atom_site_calc_flag
_atom_site_refinement_flags
Zn1 Zn -0.16448(5) 0.22288(2) 0.2500 0.03518(16) Uani 1 2 d S
Zn2 Zn 0.01045(4) 0.30355(2) 0.2500 0.03357(16) Uani 1 2 d S
Zn3 Zn 0.08493(3) 0.007064(14) 0.540390(16) 0.03532(13) Uani 1 1 d .
C1 C 0.4537(4) 0.2500 0.5000 0.0330(11) Uani 1 2 d S
C2 C 0.3814(3) 0.20624(14) 0.48199(15) 0.0428(9) Uani 1 1 d .
H2A H 0.4270 0.1784 0.4704 0.051 Uiso 1 1 calc R
H2B H 0.3356 0.1943 0.5097 0.051 Uiso 1 1 calc R
C3 C 0.5252(3) 0.23288(13) 0.54408(14) 0.0409(9) Uani 1 1 d .
H3A H 0.5802 0.2583 0.5517 0.049 Uiso 1 1 calc R
H3B H 0.4805 0.2277 0.5741 0.049 Uiso 1 1 calc R
C4 C 0.2312(3) 0.19501(14) 0.42377(16) 0.0495(10) Uani 1 1 d .
C5 C 0.1748(3) 0.21484(15) 0.38234(16) 0.0513(11) Uani 1 1 d .
H5 H 0.1964 0.2456 0.3685 0.062 Uiso 1 1 calc R
C6 C 0.0880(3) 0.18927(14) 0.36202(15) 0.0441(9) Uani 1 1 d .
C7 C 0.0546(3) 0.14343(14) 0.38214(15) 0.0443(9) Uani 1 1 d .
H7 H -0.0048 0.1263 0.3681 0.053 Uiso 1 1 calc R
C8 C 0.1103(3) 0.12336(14) 0.42321(15) 0.0443(9) Uani 1 1 d .
C9 C 0.2001(3) 0.14904(14) 0.44459(15) 0.0449(9) Uani 1 1 d .
H9 H 0.2378 0.1355 0.4721 0.054 Uiso 1 1 calc R
C10 C 0.0251(3) 0.21378(16) 0.31928(15) 0.0491(10) Uani 1 1 d .
C11 C 0.0713(3) 0.07508(13) 0.44802(16) 0.0431(9) Uani 1 1 d .
C20 C 0.3121(10) 0.0684(4) 0.6582(5) 0.218(5) Uiso 1 1 d .
C21 C 0.1666(7) 0.1304(3) 0.6090(4) 0.165(3) Uiso 1 1 d .
O1 O 0.3150(2) 0.22405(10) 0.44170(11) 0.0583(8) Uani 1 1 d .
O2 O 0.5768(2) 0.18686(10) 0.52959(11) 0.0583(8) Uani 1 1 d .
O1W O -0.2882(4) 0.17536(17) 0.2500 0.0804(14) Uani 1 2 d S
O6 O 0.0647(3) 0.25434(13) 0.30240(14) 0.0898(12) Uani 1 1 d .
O2W O 0.1371(3) 0.35270(15) 0.2500 0.0681(12) Uani 1 2 d S
O5 O -0.0615(2) 0.19256(11) 0.30409(10) 0.0575(8) Uani 1 1 d .
O4 O -0.0075(2) 0.05305(10) 0.42771(12) 0.0582(8) Uani 1 1 d .
O3 O 0.1203(2) 0.06189(10) 0.48812(11) 0.0581(8) Uani 1 1 d .
O11 O 0.1901(3) 0.02635(11) 0.59436(12) 0.0731(9) Uani 1 1 d .
S1 S 0.2514(3) 0.07616(12) 0.59627(13) 0.0928(9) Uiso 0.50 1 d P
S1' S 0.1868(4) 0.06762(19) 0.6314(2) 0.1515(16) Uiso 0.50 1 d P
C14 C 0.6948(3) 0.18871(14) 0.60476(15) 0.0442(10) Uani 1 1 d .
H14 H 0.6587 0.2165 0.6184 0.053 Uiso 1 1 calc R
C13 C 0.6606(3) 0.16818(15) 0.55883(15) 0.0488(10) Uani 1 1 d .
C12 C 0.7118(3) 0.12538(14) 0.53906(15) 0.0499(10) Uani 1 1 d .
H12 H 0.6858 0.1108 0.5093 0.060 Uiso 1 1 calc R
C17 C 0.7837(3) 0.16719(14) 0.63017(14) 0.0463(10) Uani 1 1 d .
C16 C 0.8369(3) 0.12550(15) 0.60916(16) 0.0527(11) Uani 1 1 d .
H16 H 0.8971 0.1115 0.6258 0.063 Uiso 1 1 calc R
C15 C 0.8012(3) 0.10472(14) 0.56374(15) 0.0461(10) Uani 1 1 d .
C18 C 0.8270(3) 0.19029(15) 0.67751(15) 0.0459(10) Uani 1 1 d .
C19 C 0.8650(4) 0.06178(15) 0.53984(17) 0.0527(11) Uani 1 1 d .
O10 O 0.8256(2) 0.04288(10) 0.50049(12) 0.0628(8) Uani 1 1 d .
O7 O 0.7810(2) 0.22873(10) 0.69437(10) 0.0526(7) Uani 1 1 d .
O9 O 0.9535(2) 0.05032(11) 0.56050(13) 0.0657(9) Uani 1 1 d .
O8 O 0.9100(3) 0.16851(12) 0.69647(12) 0.0755(10) Uani 1 1 d .

loop_
_atom_site_aniso_label
_atom_site_aniso_U_11
_atom_site_aniso_U_22
_atom_site_aniso_U_33
_atom_site_aniso_U_23
_atom_site_aniso_U_13
_atom_site_aniso_U_12
Zn1 0.0350(3) 0.0428(4) 0.0278(3) 0.000 0.000 -0.0040(3)
Zn2 0.0353(3) 0.0369(3) 0.0286(3) 0.000 0.000 -0.0086(3)
Zn3 0.0384(2) 0.0277(2) 0.0399(3) -0.00078(18) -0.00948(19) 0.00212(17)
C1 0.028(2) 0.038(3) 0.033(3) 0.002(2) 0.000 0.000
C2 0.0326(19) 0.045(2) 0.051(2) 0.0131(18) -0.0131(18) -0.0054(17)
C3 0.0358(19) 0.041(2) 0.046(2) -0.0133(18) -0.0052(17) 0.0102(16)
C4 0.047(2) 0.042(2) 0.059(3) 0.016(2) -0.017(2) -0.0156(18)
C5 0.053(2) 0.043(2) 0.059(3) 0.018(2) -0.010(2) -0.0082(19)
C6 0.046(2) 0.038(2) 0.048(2) 0.0033(18) -0.0134(19) -0.0001(18)
C7 0.046(2) 0.039(2) 0.047(2) 0.0049(18) -0.0151(19) -0.0051(18)
C8 0.043(2) 0.041(2) 0.049(2) 0.0089(18) -0.0120(19) -0.0103(17)
C9 0.047(2) 0.045(2) 0.043(2) 0.0112(18) -0.0109(18) -0.0035(18)
C10 0.051(2) 0.057(3) 0.039(2) 0.005(2) -0.014(2) 0.008(2)
C11 0.043(2) 0.029(2) 0.058(3) 0.0103(18) -0.002(2) -0.0053(17)
O1 0.0550(17) 0.0499(17) 0.070(2) 0.0258(14) -0.0325(15) -0.0264(13)
O2 0.0586(17) 0.0569(18) 0.0594(19) -0.0275(14) -0.0311(14) 0.0310(14)
O1W 0.065(3) 0.080(3) 0.096(4) 0.000 0.000 -0.039(2)
O6 0.102(3) 0.073(2) 0.095(3) 0.051(2) -0.046(2) -0.031(2)
O2W 0.060(3) 0.055(3) 0.089(3) 0.000 0.000 -0.028(2)
O5 0.0569(18) 0.067(2) 0.0482(18) 0.0140(14) -0.0172(15) 0.0026(15)
O4 0.0558(17) 0.0471(17) 0.072(2) 0.0123(15) -0.0129(16) -0.0161(14)
O3 0.0655(18) 0.0503(17) 0.0585(19) 0.0238(15) -0.0178(16) -0.0121(14)
O11 0.085(2) 0.062(2) 0.072(2) -0.0179(17) -0.0399(18) -0.0121(17)
C14 0.041(2) 0.043(2) 0.048(2) -0.0127(18) -0.0096(18) 0.0139(17)
C13 0.054(2) 0.047(2) 0.046(2) -0.0101(19) -0.015(2) 0.0144(19)
C12 0.055(2) 0.050(3) 0.045(2) -0.0184(19) -0.009(2) 0.009(2)
C17 0.053(2) 0.048(2) 0.038(2) -0.0066(18) -0.0022(18) 0.0058(19)
C16 0.051(2) 0.059(3) 0.048(3) -0.002(2) -0.011(2) 0.018(2)
C15 0.053(2) 0.043(2) 0.043(2) -0.0052(18) -0.0016(19) 0.0115(19)
C18 0.048(2) 0.050(3) 0.039(2) -0.0007(19) -0.0093(19) 0.001(2)
C19 0.058(3) 0.044(2) 0.056(3) 0.000(2) 0.004(2) 0.017(2)
O10 0.076(2) 0.0526(18) 0.060(2) -0.0162(16) -0.0045(16) 0.0216(15)
O7 0.0564(17) 0.0614(19) 0.0401(16) -0.0138(14) -0.0085(13) 0.0052(15)
O9 0.0605(19) 0.063(2) 0.074(2) -0.0129(16) -0.0038(17) 0.0295(16)
O8 0.074(2) 0.088(2) 0.064(2) -0.0242(17) -0.0350(18) 0.0254(18)

loop_
_atom_type_symbol
_atom_type_description
_atom_type_scat_dispersion_real
_atom_type_scat_dispersion_imag
_atom_type_scat_source
C C 0.0033 0.0016 'International Tables Vol C Tables 4.2.6.8 and 6.1.1.4'
H H 0.0000 0.0000 'International Tables Vol C Tables 4.2.6.8 and 6.1.1.4'
O O 0.0106 0.0060 'International Tables Vol C Tables 4.2.6.8 and 6.1.1.4'
Zn Zn 0.2839 1.4301 'International Tables Vol C Tables 4.2.6.8 and 6.1.1.4'
S S 0.1246 0.1234 'International Tables Vol C Tables 4.2.6.8 and 6.1.1.4'

loop_
_geom_angle_atom_site_label_1
_geom_angle_atom_site_label_2
_geom_angle_atom_site_label_3
_geom_angle
_geom_angle_site_symmetry_1
_geom_angle_site_symmetry_3
O1W Zn1 O7 98.75(13) . 3_456
O1W Zn1 O7 98.75(13) . 8_465
O7 Zn1 O7 90.88(16) 3_456 8_465
O1W Zn1 O5 102.51(13) . .
O7 Zn1 O5 86.92(11) 3_456 .
O7 Zn1 O5 158.72(12) 8_465 .
O1W Zn1 O5 102.51(13) . 6_556
O7 Zn1 O5 158.72(12) 3_456 6_556
O7 Zn1 O5 86.92(11) 8_465 6_556
O5 Zn1 O5 87.51(17) . 6_556
O1W Zn1 Zn2 174.79(15) . .
O7 Zn1 Zn2 77.66(8) 3_456 .
O7 Zn1 Zn2 77.66(8) 8_465 .
O5 Zn1 Zn2 81.19(8) . .
O5 Zn1 Zn2 81.19(8) 6_556 .
O8 Zn2 O8 89.3(2) 8_465 3_456
O8 Zn2 O6 87.50(17) 8_465 6_556
O8 Zn2 O6 157.14(13) 3_456 6_556
O8 Zn2 O6 157.14(13) 8_465 .
O8 Zn2 O6 87.50(17) 3_456 .
O6 Zn2 O6 86.8(2) 6_556 .
O8 Zn2 O2W 103.13(13) 8_465 .
O8 Zn2 O2W 103.13(13) 3_456 .
O6 Zn2 O2W 99.64(13) 6_556 .
O6 Zn2 O2W 99.64(13) . .
O8 Zn2 Zn1 80.30(9) 8_465 .
O8 Zn2 Zn1 80.30(9) 3_456 .
O6 Zn2 Zn1 76.85(9) 6_556 .
O6 Zn2 Zn1 76.85(9) . .
O2W Zn2 Zn1 175.08(13) . .
O11 Zn3 O10 101.73(13) . 5_656
O11 Zn3 O4 101.82(13) . 5_556
O10 Zn3 O4 87.57(12) 5_656 5_556
O11 Zn3 O9 100.11(13) . 1_455
O10 Zn3 O9 158.16(12) 5_656 1_455
O4 Zn3 O9 88.21(12) 5_556 1_455
O11 Zn3 O3 99.45(13) . .
O10 Zn3 O3 89.56(12) 5_656 .
O4 Zn3 O3 158.68(11) 5_556 .
O9 Zn3 O3 86.64(13) 1_455 .
O11 Zn3 Zn3 171.95(10) . 5_556
O10 Zn3 Zn3 84.90(9) 5_656 5_556
O4 Zn3 Zn3 82.86(8) 5_556 5_556
O9 Zn3 Zn3 73.32(9) 1_455 5_556
O3 Zn3 Zn3 75.84(8) . 5_556
C3 C1 C3 110.2(4) . 3_556
C3 C1 C2 109.87(19) . .
C3 C1 C2 108.5(2) 3_556 .
C3 C1 C2 108.5(2) . 3_556
C3 C1 C2 109.87(19) 3_556 3_556
C2 C1 C2 109.9(4) . 3_556
O1 C2 C1 108.0(3) . .
O1 C2 H2A 110.1 . .
C1 C2 H2A 110.1 . .
O1 C2 H2B 110.1 . .
C1 C2 H2B 110.1 . .
H2A C2 H2B 108.4 . .
O2 C3 C1 107.7(3) . .
O2 C3 H3A 110.2 . .
C1 C3 H3A 110.2 . .
O2 C3 H3B 110.2 . .
C1 C3 H3B 110.2 . .
H3A C3 H3B 108.5 . .
O1 C4 C9 124.2(3) . .
O1 C4 C5 115.3(3) . .
C9 C4 C5 120.4(3) . .
C6 C5 C4 120.1(4) . .
C6 C5 H5 119.9 . .
C4 C5 H5 119.9 . .
C5 C6 C7 120.8(4) . .
C5 C6 C10 118.2(3) . .
C7 C6 C10 120.9(3) . .
C8 C7 C6 119.5(3) . .
C8 C7 H7 120.3 . .
C6 C7 H7 120.3 . .
C7 C8 C9 120.6(3) . .
C7 C8 C11 120.6(3) . .
C9 C8 C11 118.7(3) . .
C4 C9 C8 118.6(3) . .
C4 C9 H9 120.7 . .
C8 C9 H9 120.7 . .
O6 C10 O5 126.1(4) . .
O6 C10 C6 115.9(4) . .
O5 C10 C6 118.0(4) . .
O4 C11 O3 126.5(3) . .
O4 C11 C8 116.9(3) . .
O3 C11 C8 116.5(3) . .
S1' C20 S1 41.3(3) . .
S1' C21 S1 40.4(3) . .
C4 O1 C2 120.0(3) . .
C13 O2 C3 119.1(3) . .
C10 O6 Zn2 132.1(3) . .
C10 O5 Zn1 123.7(3) . .
C11 O4 Zn3 123.2(3) . 5_556
C11 O3 Zn3 131.3(2) . .
S1' O11 S1 48.9(2) . .
S1' O11 Zn3 130.7(3) . .
S1 O11 Zn3 124.5(2) . .
S1' S1 O11 63.4(3) . .
S1' S1 C21 69.0(4) . .
O11 S1 C21 114.7(4) . .
S1' S1 C20 64.0(4) . .
O11 S1 C20 97.6(4) . .
C21 S1 C20 99.0(5) . .
S1 S1' O11 67.7(3) . .
S1 S1' C20 74.6(5) . .
O11 S1' C20 105.3(5) . .
S1 S1' C21 70.7(4) . .
O11 S1' C21 118.7(5) . .
C20 S1' C21 104.7(6) . .
C13 C14 C17 119.4(3) . .
C13 C14 H14 120.3 . .
C17 C14 H14 120.3 . .
O2 C13 C14 124.8(3) . .
O2 C13 C12 114.6(3) . .
C14 C13 C12 120.6(3) . .
C15 C12 C13 119.9(4) . .
C15 C12 H12 120.0 . .
C13 C12 H12 120.0 . .
C16 C17 C14 119.6(4) . .
C16 C17 C18 119.7(4) . .
C14 C17 C18 120.7(3) . .
C15 C16 C17 120.8(4) . .
C15 C16 H16 119.6 . .
C17 C16 H16 119.6 . .
C12 C15 C16 119.7(4) . .
C12 C15 C19 120.4(4) . .
C16 C15 C19 119.7(4) . .
O7 C18 O8 126.3(4) . .
O7 C18 C17 118.5(3) . .
O8 C18 C17 115.2(4) . .
O9 C19 O10 126.8(4) . .
O9 C19 C15 116.4(4) . .
O10 C19 C15 116.7(4) . .
C19 O10 Zn3 119.9(3) . 5_656
C18 O7 Zn1 128.2(2) . 3_656
C19 O9 Zn3 134.6(3) . 1_655
C18 O8 Zn2 126.5(3) . 3_656

loop_
_geom_bond_atom_site_label_1
_geom_bond_atom_site_label_2
_geom_bond_distance
_geom_bond_site_symmetry_2
Zn1 O1W 1.961(4) .
Zn1 O7 2.056(3) 3_456
Zn1 O7 2.056(3) 8_465
Zn1 O5 2.059(3) .
Zn1 O5 2.059(3) 6_556
Zn1 Zn2 3.0140(8) .
Zn2 O8 2.006(3) 8_465
Zn2 O8 2.006(3) 3_456
Zn2 O6 2.009(3) 6_556
Zn2 O6 2.009(3) .
Zn2 O2W 2.016(4) .
Zn3 O11 1.979(3) .
Zn3 O10 2.022(3) 5_656
Zn3 O4 2.031(3) 5_556
Zn3 O9 2.036(3) 1_455
Zn3 O3 2.046(3) .
Zn3 Zn3 2.9883(8) 5_556
C1 C3 1.519(4) .
C1 C3 1.519(4) 3_556
C1 C2 1.529(4) .
C1 C2 1.529(4) 3_556
C2 O1 1.415(4) .
C2 H2A 0.9700 .
C2 H2B 0.9700 .
C3 O2 1.422(4) .
C3 H3A 0.9700 .
C3 H3B 0.9700 .
C4 O1 1.361(4) .
C4 C9 1.387(5) .
C4 C5 1.391(5) .
C5 C6 1.364(5) .
C5 H5 0.9300 .
C6 C7 1.385(5) .
C6 C10 1.508(5) .
C7 C8 1.382(5) .
C7 H7 0.9300 .
C8 C9 1.403(5) .
C8 C11 1.511(5) .
C9 H9 0.9300 .
C10 O6 1.258(5) .
C10 O5 1.258(5) .
C11 O4 1.242(4) .
C11 O3 1.262(5) .
C20 S1' 1.680(12) .
C20 S1 1.802(12) .
C21 S1' 1.779(10) .
C21 S1 1.799(9) .
O2 C13 1.369(4) .
O4 Zn3 2.031(3) 5_556
O11 S1' 1.464(6) .
O11 S1 1.516(4) .
S1 S1' 1.234(5) .
C14 C13 1.390(5) .
C14 C17 1.394(5) .
C14 H14 0.9300 .
C13 C12 1.394(5) .
C12 C15 1.379(5) .
C12 H12 0.9300 .
C17 C16 1.393(5) .
C17 C18 1.485(5) .
C16 C15 1.386(5) .
C16 H16 0.9300 .
C15 C19 1.514(5) .
C18 O7 1.243(4) .
C18 O8 1.265(4) .
C19 O9 1.243(5) .
C19 O10 1.246(5) .
O10 Zn3 2.022(3) 5_656
O7 Zn1 2.056(3) 3_656
O9 Zn3 2.036(3) 1_655
O8 Zn2 2.006(3) 3_656

loop_
_geom_torsion_atom_site_label_1
_geom_torsion_atom_site_label_2
_geom_torsion_atom_site_label_3
_geom_torsion_atom_site_label_4
_geom_torsion
_geom_torsion_site_symmetry_1
_geom_torsion_site_symmetry_4
O1W Zn1 Zn2 O8 -45.46(11) . 8_465
O7 Zn1 Zn2 O8 -92.30(14) 3_456 8_465
O7 Zn1 Zn2 O8 1.37(13) 8_465 8_465
O5 Zn1 Zn2 O8 178.95(13) . 8_465
O5 Zn1 Zn2 O8 90.13(14) 6_556 8_465
O1W Zn1 Zn2 O8 45.46(11) . 3_456
O7 Zn1 Zn2 O8 -1.37(13) 3_456 3_456
O7 Zn1 Zn2 O8 92.30(14) 8_465 3_456
O5 Zn1 Zn2 O8 -90.13(14) . 3_456
O5 Zn1 Zn2 O8 -178.95(13) 6_556 3_456
O1W Zn1 Zn2 O6 -135.14(13) . 6_556
O7 Zn1 Zn2 O6 178.02(15) 3_456 6_556
O7 Zn1 Zn2 O6 -88.31(15) 8_465 6_556
O5 Zn1 Zn2 O6 89.27(16) . 6_556
O5 Zn1 Zn2 O6 0.45(15) 6_556 6_556
O1W Zn1 Zn2 O6 135.14(13) . .
O7 Zn1 Zn2 O6 88.31(15) 3_456 .
O7 Zn1 Zn2 O6 -178.02(15) 8_465 .
O5 Zn1 Zn2 O6 -0.45(15) . .
O5 Zn1 Zn2 O6 -89.27(16) 6_556 .
O1W Zn1 Zn2 O2W 180.0 . .
O7 Zn1 Zn2 O2W 133.17(8) 3_456 .
O7 Zn1 Zn2 O2W -133.17(8) 8_465 .
O5 Zn1 Zn2 O2W 44.41(8) . .
O5 Zn1 Zn2 O2W -44.41(8) 6_556 .
C3 C1 C2 O1 178.9(3) . .
C3 C1 C2 O1 -60.6(4) 3_556 .
C2 C1 C2 O1 59.6(2) 3_556 .
C3 C1 C3 O2 -70.0(2) 3_556 .
C2 C1 C3 O2 49.6(4) . .
C2 C1 C3 O2 169.7(3) 3_556 .
O1 C4 C5 C6 -178.7(4) . .
C9 C4 C5 C6 0.3(7) . .
C4 C5 C6 C7 0.0(6) . .
C4 C5 C6 C10 176.2(4) . .
C5 C6 C7 C8 -0.2(6) . .
C10 C6 C7 C8 -176.3(4) . .
C6 C7 C8 C9 0.1(6) . .
C6 C7 C8 C11 176.1(4) . .
O1 C4 C9 C8 178.5(4) . .
C5 C4 C9 C8 -0.5(6) . .
C7 C8 C9 C4 0.3(6) . .
C11 C8 C9 C4 -175.8(4) . .
C5 C6 C10 O6 6.5(6) . .
C7 C6 C10 O6 -177.3(4) . .
C5 C6 C10 O5 -172.9(4) . .
C7 C6 C10 O5 3.3(6) . .
C7 C8 C11 O4 4.7(6) . .
C9 C8 C11 O4 -179.1(4) . .
C7 C8 C11 O3 -173.5(4) . .
C9 C8 C11 O3 2.6(6) . .
C9 C4 O1 C2 4.4(6) . .
C5 C4 O1 C2 -176.6(4) . .
C1 C2 O1 C4 -170.0(3) . .
C1 C3 O2 C13 168.4(3) . .
O5 C10 O6 Zn2 3.7(8) . .
C6 C10 O6 Zn2 -175.7(3) . .
O8 Zn2 O6 C10 -2.9(8) 8_465 .
O8 Zn2 O6 C10 79.3(5) 3_456 .
O6 Zn2 O6 C10 -78.6(5) 6_556 .
O2W Zn2 O6 C10 -177.8(5) . .
Zn1 Zn2 O6 C10 -1.3(4) . .
O6 C10 O5 Zn1 -4.1(6) . .
C6 C10 O5 Zn1 175.3(3) . .
O1W Zn1 O5 C10 -174.0(3) . .
O7 Zn1 O5 C10 -75.7(3) 3_456 .
O7 Zn1 O5 C10 8.8(5) 8_465 .
O5 Zn1 O5 C10 83.7(3) 6_556 .
Zn2 Zn1 O5 C10 2.3(3) . .
O3 C11 O4 Zn3 6.1(6) . 5_556
C8 C11 O4 Zn3 -171.9(3) . 5_556
O4 C11 O3 Zn3 -8.4(7) . .
C8 C11 O3 Zn3 169.7(3) . .
O11 Zn3 O3 C11 -168.6(4) . .
O10 Zn3 O3 C11 89.6(4) 5_656 .
O4 Zn3 O3 C11 7.5(6) 5_556 .
O9 Zn3 O3 C11 -68.9(4) 1_455 .
Zn3 Zn3 O3 C11 4.8(3) 5_556 .
O10 Zn3 O11 S1' 167.4(4) 5_656 .
O4 Zn3 O11 S1' -102.7(4) 5_556 .
O9 Zn3 O11 S1' -12.4(4) 1_455 .
O3 Zn3 O11 S1' 75.9(4) . .
Zn3 Zn3 O11 S1' 22.3(11) 5_556 .
O10 Zn3 O11 S1 104.8(3) 5_656 .
O4 Zn3 O11 S1 -165.2(3) 5_556 .
O9 Zn3 O11 S1 -74.9(3) 1_455 .
O3 Zn3 O11 S1 13.3(3) . .
Zn3 Zn3 O11 S1 -40.2(10) 5_556 .
Zn3 O11 S1 S1' 116.8(4) . .
S1' O11 S1 C21 -47.8(4) . .
Zn3 O11 S1 C21 69.1(5) . .
S1' O11 S1 C20 55.9(4) . .
Zn3 O11 S1 C20 172.7(4) . .
S1' C21 S1 O11 45.2(4) . .
S1' C21 S1 C20 -57.6(5) . .
S1' C20 S1 O11 -55.4(4) . .
S1' C20 S1 C21 61.2(5) . .
C21 S1 S1' O11 133.9(4) . .
C20 S1 S1' O11 -114.1(5) . .
O11 S1 S1' C20 114.1(5) . .
C21 S1 S1' C20 -112.0(5) . .
O11 S1 S1' C21 -133.9(4) . .
C20 S1 S1' C21 112.0(5) . .
Zn3 O11 S1' S1 -103.9(4) . .
S1 O11 S1' C20 -65.8(5) . .
Zn3 O11 S1' C20 -169.8(5) . .
S1 O11 S1' C21 50.8(5) . .
Zn3 O11 S1' C21 -53.1(6) . .
S1 C20 S1' O11 61.1(4) . .
S1 C20 S1' C21 -64.7(5) . .
S1 C21 S1' O11 -49.5(4) . .
S1 C21 S1' C20 67.5(5) . .
C3 O2 C13 C14 5.4(6) . .
C3 O2 C13 C12 -174.7(4) . .
C17 C14 C13 O2 -177.8(4) . .
C17 C14 C13 C12 2.3(6) . .
O2 C13 C12 C15 176.5(4) . .
C14 C13 C12 C15 -3.6(6) . .
C13 C14 C17 C16 0.0(6) . .
C13 C14 C17 C18 175.8(4) . .
C14 C17 C16 C15 -1.1(6) . .
C18 C17 C16 C15 -177.0(4) . .
C13 C12 C15 C16 2.5(6) . .
C13 C12 C15 C19 -173.4(4) . .
C17 C16 C15 C12 -0.2(6) . .
C17 C16 C15 C19 175.8(4) . .
C16 C17 C18 O7 177.0(4) . .
C14 C17 C18 O7 1.2(6) . .
C16 C17 C18 O8 -2.0(6) . .
C14 C17 C18 O8 -177.9(4) . .
C12 C15 C19 O9 169.6(4) . .
C16 C15 C19 O9 -6.4(6) . .
C12 C15 C19 O10 -7.8(6) . .
C16 C15 C19 O10 176.2(4) . .
O9 C19 O10 Zn3 -6.5(6) . 5_656
C15 C19 O10 Zn3 170.6(3) . 5_656
O8 C18 O7 Zn1 11.5(6) . 3_656
C17 C18 O7 Zn1 -167.5(3) . 3_656
O10 C19 O9 Zn3 10.3(7) . 1_655
C15 C19 O9 Zn3 -166.8(3) . 1_655
O7 C18 O8 Zn2 -13.5(7) . 3_656
C17 C18 O8 Zn2 165.4(3) . 3_656

loop_
_platon_squeeze_void_nr
_platon_squeeze_void_average_x
_platon_squeeze_void_average_y
_platon_squeeze_void_average_z
_platon_squeeze_void_volume
_platon_squeeze_void_count_electrons
1 0.485 -0.009 -0.011 4734.1 1295.7
